data_2214504
loop_
_publ_author_name
'Butcher, Ray J.'
'Jasinski, Jerry P.'
'Yathirajan, H. S.'
'Lakshmana, K.'
'Narayana, B.'

_publ_section_title
;
 (2<i>E</i>)-3-(4-Chlorophenyl)-1-(3-hydroxyphenyl)prop-2-en-1-one
;
_journal_coeditor_code BG2080
_journal_issue 8
_journal_name_full 'Acta Crystallographica Section E'
_journal_page_first o3661
_journal_page_last o3661
_journal_paper_doi 10.1107/S1600536807036653
_journal_volume 63
_journal_year 2007
_chemical_formula_iupac 'C15 H11 Cl O2'
_chemical_formula_moiety 'C15 H11 Cl O2'
_chemical_formula_sum 'C15 H11 Cl O2'
_chemical_formula_weight 258.69
_chemical_name_systematic
;
(2E)-3-(4-Chlorophenyl)-1-(3-hydroxyphenyl)prop-2-en-1-one
;
_space_group_IT_number 14
_symmetry_cell_setting monoclinic
_symmetry_space_group_name_Hall '-P 2ybc'
_symmetry_space_group_name_H-M 'P 1 21/c 1'
_atom_sites_solution_hydrogens geom
_atom_sites_solution_primary direct
_atom_sites_solution_secondary difmap
_cell_angle_alpha 90.00
_cell_angle_beta 104.213(8)
_cell_angle_gamma 90.00
_cell_formula_units_Z 4
_cell_length_a 7.5910(7)
_cell_length_b 10.8509(7)
_cell_length_c 15.1544(11)
_cell_measurement_reflns_used 5848
_cell_measurement_temperature 203
_cell_measurement_theta_max 32.4022
_cell_measurement_theta_min 4.6540
_cell_volume 1210.05(17)
_computing_cell_refinement CrysAlisPro
_computing_data_collection
;
<i>CrysAlisPro</i> (Oxford Diffraction, 2007)
;
_computing_data_reduction CrysAlisPro
_computing_molecular_graphics '<i>ORTEP-3</i> (Farrugia, 1997)'
_computing_publication_material 'WinGX (Farrugia, 1999)'
_computing_structure_refinement 'SHELXL97 (Sheldrick, 1997)'
_computing_structure_solution 'SHELXS97 (Sheldrick, 1997)'
_diffrn_ambient_temperature 203
_diffrn_detector_area_resol_mean 10.5081
_diffrn_measured_fraction_theta_full 0.991
_diffrn_measured_fraction_theta_max 0.926
_diffrn_measurement_device_type 'Oxford Diffraction Gemini R'
_diffrn_measurement_method '\f and \w'
_diffrn_radiation_monochromator graphite
_diffrn_radiation_source 'fine-focus sealed tube'
_diffrn_radiation_type MoK\a
_diffrn_radiation_wavelength 0.71073
_diffrn_reflns_av_R_equivalents 0.0690
_diffrn_reflns_av_sigmaI/netI 0.0715
_diffrn_reflns_limit_h_max 10
_diffrn_reflns_limit_h_min -11
_diffrn_reflns_limit_k_max 15
_diffrn_reflns_limit_k_min -16
_diffrn_reflns_limit_l_max 22
_diffrn_reflns_limit_l_min -22
_diffrn_reflns_number 15403
_diffrn_reflns_theta_full 25.00
_diffrn_reflns_theta_max 32.55
_diffrn_reflns_theta_min 4.67
_diffrn_standards_decay_% 0
_diffrn_standards_interval_count 50
_diffrn_standards_number 2
_exptl_absorpt_coefficient_mu 0.305
_exptl_absorpt_correction_T_max 0.95
_exptl_absorpt_correction_T_min 0.48
_exptl_absorpt_correction_type multi-scan
_exptl_absorpt_process_details
;
(<i>CrysAlisPro</i>; Oxford Diffraction, 2007)
;
_exptl_crystal_colour colorless
_exptl_crystal_density_diffrn 1.420
_exptl_crystal_density_method 'not measured'
_exptl_crystal_description plate
_exptl_crystal_F_000 536
_exptl_crystal_size_max 0.47
_exptl_crystal_size_mid 0.38
_exptl_crystal_size_min 0.17
_refine_diff_density_max 0.747
_refine_diff_density_min -0.361
_refine_ls_extinction_method none
_refine_ls_goodness_of_fit_ref 0.984
_refine_ls_hydrogen_treatment constr
_refine_ls_matrix_type full
_refine_ls_number_parameters 164
_refine_ls_number_reflns 4072
_refine_ls_number_restraints 0
_refine_ls_restrained_S_all 0.984
_refine_ls_R_factor_all 0.0956
_refine_ls_R_factor_gt 0.0565
_refine_ls_shift/su_max 0.000
_refine_ls_shift/su_mean 0.000
_refine_ls_structure_factor_coef Fsqd
_refine_ls_weighting_details 'calc w=1/[\s^2^(Fo^2^)+(0.1075P)^2^] where P=(Fo^2^+2Fc^2^)/3'
_refine_ls_weighting_scheme calc
_refine_ls_wR_factor_gt 0.1475
_refine_ls_wR_factor_ref 0.1764
_reflns_number_gt 2342
_reflns_number_total 4072
_reflns_threshold_expression I>2\s(I)
_cod_data_source_file bg2080.cif
_cod_data_source_block I
_cod_original_cell_volume 1210.05(16)
_cod_original_sg_symbol_Hall ' -P 1 2ybc '
_cod_original_sg_symbol_H-M 'P 21/c'
_cod_database_code 2214504
_cod_database_fobs_code 2214504

loop_
_symmetry_equiv_pos_as_xyz
'x, y, z'
'-x, y+1/2, -z+1/2'
'-x, -y, -z'
'x, -y-1/2, z-1/2'

loop_
_atom_site_type_symbol
_atom_site_label
_atom_site_fract_x
_atom_site_fract_y
_atom_site_fract_z
_atom_site_U_iso_or_equiv
_atom_site_adp_type
_atom_site_calc_flag
_atom_site_refinement_flags
_atom_site_occupancy
Cl Cl 0.51228(7) 0.67123(5) 0.02769(3) 0.0498(2) Uani d . 1
O O1 1.10564(19) 0.18538(12) 0.82766(8) 0.0408(3) Uani d . 1
H H1 1.1559 0.1197 0.8478 0.049 Uiso d . 1
O O2 0.75857(17) 0.46703(11) 0.60068(8) 0.0371(3) Uani d . 1
C C1 0.9418(2) 0.29521(14) 0.59612(11) 0.0275(3) Uani d . 1
C C2 0.9721(2) 0.28277(15) 0.69002(11) 0.0293(4) Uani d . 1
H H2A 0.9177 0.3384 0.7228 0.035 Uiso calc R 1
C C3 1.0821(2) 0.18899(15) 0.73585(11) 0.0308(4) Uani d . 1
C C4 1.1593(2) 0.10554(15) 0.68772(13) 0.0369(4) Uani d . 1
H H4A 1.2330 0.0416 0.7184 0.044 Uiso calc R 1
C C5 1.1278(3) 0.11638(16) 0.59428(13) 0.0394(4) Uani d . 1
H H5A 1.1796 0.0588 0.5617 0.047 Uiso calc R 1
C C6 1.0214(2) 0.21064(16) 0.54781(12) 0.0348(4) Uani d . 1
H H6A 1.0028 0.2178 0.4844 0.042 Uiso calc R 1
C C7 0.8283(2) 0.39982(14) 0.55349(10) 0.0270(3) Uani d . 1
C C8 0.7987(2) 0.42422(14) 0.45573(10) 0.0275(3) Uani d . 1
H H8A 0.8609 0.3770 0.4210 0.033 Uiso calc R 1
C C9 0.6852(2) 0.51211(14) 0.41560(10) 0.0277(3) Uani d . 1
H H9A 0.6264 0.5566 0.4533 0.033 Uiso calc R 1
C C10 0.6412(2) 0.54776(13) 0.31968(10) 0.0260(3) Uani d . 1
C C11 0.7139(2) 0.48648(15) 0.25585(11) 0.0307(4) Uani d . 1
H H11A 0.7919 0.4190 0.2745 0.037 Uiso calc R 1
C C12 0.6737(2) 0.52297(16) 0.16603(11) 0.0340(4) Uani d . 1
H H12A 0.7233 0.4810 0.1235 0.041 Uiso calc R 1
C C13 0.5594(2) 0.62216(16) 0.13965(11) 0.0322(4) Uani d . 1
C C14 0.4848(2) 0.68418(15) 0.20078(13) 0.0342(4) Uani d . 1
H H14A 0.4059 0.7510 0.1816 0.041 Uiso calc R 1
C C15 0.5269(2) 0.64728(15) 0.29067(12) 0.0326(4) Uani d . 1
H H15A 0.4774 0.6902 0.3328 0.039 Uiso calc R 1

loop_
_atom_site_aniso_label
_atom_site_aniso_U_11
_atom_site_aniso_U_22
_atom_site_aniso_U_33
_atom_site_aniso_U_12
_atom_site_aniso_U_13
_atom_site_aniso_U_23
Cl 0.0649(4) 0.0536(3) 0.0289(2) 0.0138(2) 0.0080(2) 0.00854(19)
O1 0.0468(8) 0.0458(7) 0.0286(6) -0.0020(6) 0.0068(6) 0.0106(5)
O2 0.0450(8) 0.0380(6) 0.0314(6) 0.0067(5) 0.0150(5) -0.0010(5)
C1 0.0273(8) 0.0277(7) 0.0269(8) -0.0065(6) 0.0057(6) 0.0011(6)
C2 0.0294(9) 0.0313(8) 0.0283(8) -0.0077(6) 0.0089(7) 0.0009(6)
C3 0.0295(9) 0.0364(9) 0.0267(8) -0.0096(7) 0.0073(6) 0.0062(6)
C4 0.0334(10) 0.0346(9) 0.0425(10) 0.0024(7) 0.0092(8) 0.0111(8)
C5 0.0436(11) 0.0353(9) 0.0426(10) 0.0070(8) 0.0169(8) 0.0024(8)
C6 0.0393(10) 0.0352(9) 0.0312(8) 0.0029(7) 0.0114(7) 0.0017(7)
C7 0.0270(8) 0.0284(7) 0.0263(8) -0.0071(6) 0.0079(6) -0.0008(6)
C8 0.0308(9) 0.0270(7) 0.0254(7) -0.0026(6) 0.0084(6) -0.0008(6)
C9 0.0296(9) 0.0283(8) 0.0262(7) -0.0026(6) 0.0086(6) -0.0017(6)
C10 0.0260(8) 0.0260(7) 0.0267(7) -0.0030(6) 0.0077(6) 0.0004(6)
C11 0.0299(9) 0.0326(8) 0.0290(7) 0.0060(7) 0.0060(6) 0.0030(7)
C12 0.0350(10) 0.0395(9) 0.0288(8) 0.0050(7) 0.0102(7) -0.0031(7)
C13 0.0343(9) 0.0345(9) 0.0262(8) -0.0001(7) 0.0044(7) 0.0020(6)
C14 0.0324(9) 0.0323(8) 0.0376(9) 0.0071(7) 0.0080(7) 0.0046(7)
C15 0.0352(10) 0.0305(8) 0.0346(9) 0.0044(7) 0.0132(7) -0.0005(7)

loop_
_atom_type_symbol
_atom_type_description
_atom_type_scat_dispersion_real
_atom_type_scat_dispersion_imag
_atom_type_scat_source
C C 0.0033 0.0016 'International Tables Vol C Tables 4.2.6.8 and 6.1.1.4'
H H 0.0000 0.0000 'International Tables Vol C Tables 4.2.6.8 and 6.1.1.4'
O O 0.0106 0.0060 'International Tables Vol C Tables 4.2.6.8 and 6.1.1.4'
Cl Cl 0.1484 0.1585 'International Tables Vol C Tables 4.2.6.8 and 6.1.1.4'

loop_
_geom_angle_atom_site_label_1
_geom_angle_atom_site_label_2
_geom_angle_atom_site_label_3
_geom_angle
C3 O1 H1 109.5
C2 C1 C6 119.13(15)
C2 C1 C7 117.06(14)
C6 C1 C7 123.80(14)
C3 C2 C1 120.71(15)
C3 C2 H2A 119.6
C1 C2 H2A 119.6
O1 C3 C4 123.78(16)
O1 C3 C2 116.41(15)
C4 C3 C2 119.82(15)
C3 C4 C5 119.78(16)
C3 C4 H4A 120.1
C5 C4 H4A 120.1
C4 C5 C6 121.12(17)
C4 C5 H5A 119.4
C6 C5 H5A 119.4
C5 C6 C1 119.42(16)
C5 C6 H6A 120.3
C1 C6 H6A 120.3
O2 C7 C8 119.99(15)
O2 C7 C1 119.39(14)
C8 C7 C1 120.62(13)
C9 C8 C7 120.88(14)
C9 C8 H8A 119.6
C7 C8 H8A 119.6
C8 C9 C10 127.58(14)
C8 C9 H9A 116.2
C10 C9 H9A 116.2
C15 C10 C11 118.34(14)
C15 C10 C9 119.59(14)
C11 C10 C9 122.06(14)
C12 C11 C10 121.24(15)
C12 C11 H11A 119.4
C10 C11 H11A 119.4
C11 C12 C13 118.80(15)
C11 C12 H12A 120.6
C13 C12 H12A 120.6
C14 C13 C12 121.39(15)
C14 C13 Cl 119.36(13)
C12 C13 Cl 119.23(13)
C13 C14 C15 119.30(16)
C13 C14 H14A 120.3
C15 C14 H14A 120.3
C14 C15 C10 120.92(15)
C14 C15 H15A 119.5
C10 C15 H15A 119.5

loop_
_geom_bond_atom_site_label_1
_geom_bond_atom_site_label_2
_geom_bond_distance
Cl C13 1.7298(16)
O1 C3 1.3591(19)
O1 H1 0.8300
O2 C7 1.2284(19)
C1 C2 1.391(2)
C1 C6 1.400(2)
C1 C7 1.475(2)
C2 C3 1.389(2)
C2 H2A 0.9400
C3 C4 1.380(3)
C4 C5 1.382(3)
C4 H4A 0.9400
C5 C6 1.384(2)
C5 H5A 0.9400
C6 H6A 0.9400
C7 C8 1.467(2)
C8 C9 1.328(2)
C8 H8A 0.9400
C9 C10 1.461(2)
C9 H9A 0.9400
C10 C15 1.387(2)
C10 C11 1.395(2)
C11 C12 1.378(2)
C11 H11A 0.9400
C12 C13 1.379(2)
C12 H12A 0.9400
C13 C14 1.374(2)
C14 C15 1.380(2)
C14 H14A 0.9400
C15 H15A 0.9400

loop_
_geom_hbond_atom_site_label_D
_geom_hbond_atom_site_label_H
_geom_hbond_atom_site_label_A
_geom_hbond_site_symmetry_A
_geom_hbond_distance_DH
_geom_hbond_distance_HA
_geom_hbond_distance_DA
_geom_hbond_angle_DHA
O1 H1 O2 2_746 0.83 1.88 2.7029(18) 172.2

loop_
_geom_torsion_atom_site_label_1
_geom_torsion_atom_site_label_2
_geom_torsion_atom_site_label_3
_geom_torsion_atom_site_label_4
_geom_torsion
C6 C1 C2 C3 1.0(2)
C7 C1 C2 C3 -178.02(14)
C1 C2 C3 O1 179.11(14)
C1 C2 C3 C4 -1.3(2)
O1 C3 C4 C5 -179.99(16)
C2 C3 C4 C5 0.5(3)
C3 C4 C5 C6 0.7(3)
C4 C5 C6 C1 -1.1(3)
C2 C1 C6 C5 0.3(2)
C7 C1 C6 C5 179.16(16)
C2 C1 C7 O2 -3.6(2)
C6 C1 C7 O2 177.48(15)
C2 C1 C7 C8 176.21(14)
C6 C1 C7 C8 -2.7(2)
O2 C7 C8 C9 -5.6(2)
C1 C7 C8 C9 174.62(15)
C7 C8 C9 C10 179.95(14)
C8 C9 C10 C15 -176.19(16)
C8 C9 C10 C11 2.3(3)
C15 C10 C11 C12 -0.2(3)
C9 C10 C11 C12 -178.68(15)
C10 C11 C12 C13 0.1(3)
C11 C12 C13 C14 -0.4(3)
C11 C12 C13 Cl 178.41(13)
C12 C13 C14 C15 0.8(3)
Cl C13 C14 C15 -178.03(14)
C13 C14 C15 C10 -0.9(3)
C11 C10 C15 C14 0.6(3)
C9 C10 C15 C14 179.11(15)

loop_
_cod_related_entry_id
_cod_related_entry_database
_cod_related_entry_code
1 ChemSpider 30655284
